data_2207085
loop_
_publ_author_name
'Meng, Xiang-Gao'
'Wu, An-Xin'

_publ_section_title
;
 (<i>RS</i>)-2,6-Dimethoxy-4-(2-methoxypropyl)phenol
;
_journal_coeditor_code WN6371
_journal_issue 10
_journal_name_full 'Acta Crystallographica Section E'
_journal_page_first o3176
_journal_page_last o3178
_journal_paper_doi 10.1107/S1600536805027790
_journal_volume 61
_journal_year 2005
_chemical_formula_iupac 'C12 H18 O4'
_chemical_formula_moiety 'C12 H18 O4'
_chemical_formula_sum 'C12 H18 O4'
_chemical_formula_weight 226.26
_chemical_name_systematic
;
(RS)-2,6-Dimethoxy-4-(2-methoxypropyl)phenol
;
_space_group_IT_number 7
_symmetry_cell_setting monoclinic
_symmetry_space_group_name_Hall 'P -2yc'
_symmetry_space_group_name_H-M 'P 1 c 1'
_atom_sites_solution_hydrogens geom
_atom_sites_solution_primary direct
_atom_sites_solution_secondary difmap
_audit_creation_method shelxl-97
_cell_angle_alpha 90.00
_cell_angle_beta 102.190(4)
_cell_angle_gamma 90.00
_cell_formula_units_Z 4
_cell_length_a 13.740(3)
_cell_length_b 9.405(2)
_cell_length_c 9.997(2)
_cell_measurement_reflns_used 2536
_cell_measurement_temperature 292(2)
_cell_measurement_theta_max 25.37
_cell_measurement_theta_min 2.64
_cell_volume 1262.7(5)
_computing_cell_refinement 'SAINT-Plus (Bruker, 2001)'
_computing_data_collection 'SMART (Bruker, 2001)'
_computing_data_reduction SAINT-Plus
_computing_molecular_graphics 'PLATON (Spek, 2003)'
_computing_publication_material PLATON
_computing_structure_refinement 'SHELXL97 (Sheldrick, 1997)'
_computing_structure_solution 'SHELXS97 (Sheldrick, 1997)'
_diffrn_ambient_temperature 292(2)
_diffrn_measured_fraction_theta_full 0.998
_diffrn_measured_fraction_theta_max 0.998
_diffrn_measurement_device_type 'Bruker SMART APEX CCD area-detector'
_diffrn_measurement_method \w
_diffrn_radiation_monochromator graphite
_diffrn_radiation_source 'fine focus sealed Siemens Mo tube'
_diffrn_radiation_type 'Mo K\a'
_diffrn_radiation_wavelength 0.71073
_diffrn_reflns_av_R_equivalents 0.0813
_diffrn_reflns_av_sigmaI/netI 0.0582
_diffrn_reflns_limit_h_max 16
_diffrn_reflns_limit_h_min -16
_diffrn_reflns_limit_k_max 6
_diffrn_reflns_limit_k_min -11
_diffrn_reflns_limit_l_max 11
_diffrn_reflns_limit_l_min -12
_diffrn_reflns_number 6654
_diffrn_reflns_theta_full 26.00
_diffrn_reflns_theta_max 26.00
_diffrn_reflns_theta_min 2.64
_diffrn_standards_number 0
_exptl_absorpt_coefficient_mu 0.088
_exptl_absorpt_correction_type none
_exptl_crystal_colour colorless
_exptl_crystal_density_diffrn 1.190
_exptl_crystal_density_method 'not measured'
_exptl_crystal_description block
_exptl_crystal_F_000 488
_exptl_crystal_size_max 0.30
_exptl_crystal_size_mid 0.20
_exptl_crystal_size_min 0.10
_refine_diff_density_max 0.373
_refine_diff_density_min -0.194
_refine_ls_extinction_method none
_refine_ls_goodness_of_fit_ref 0.967
_refine_ls_hydrogen_treatment constr
_refine_ls_matrix_type full
_refine_ls_number_parameters 299
_refine_ls_number_reflns 2481
_refine_ls_number_restraints 2
_refine_ls_restrained_S_all 0.966
_refine_ls_R_factor_all 0.0720
_refine_ls_R_factor_gt 0.0571
_refine_ls_shift/su_max 0.000
_refine_ls_shift/su_mean 0.000
_refine_ls_structure_factor_coef Fsqd
_refine_ls_weighting_details 'calc w = 1/[\s^2^(Fo^2^)+(0.1154P)^2^] where P = (Fo^2^+2Fc^2^)/3'
_refine_ls_weighting_scheme calc
_refine_ls_wR_factor_gt 0.1500
_refine_ls_wR_factor_ref 0.1641
_reflns_number_gt 1809
_reflns_number_total 2481
_reflns_threshold_expression I>2\s(I)
_cod_data_source_file wn6371.cif
_cod_data_source_block I
_cod_original_cell_volume 1262.8(5)
_cod_original_sg_symbol_Hall 'p -2yc'
_cod_original_sg_symbol_H-M 'P c'
_cod_database_code 2207085
_cod_database_fobs_code 2207085

loop_
_symmetry_equiv_pos_as_xyz
'x, y, z'
'x, -y, z+1/2'

loop_
_atom_site_label
_atom_site_fract_x
_atom_site_fract_y
_atom_site_fract_z
_atom_site_U_iso_or_equiv
_atom_site_adp_type
_atom_site_calc_flag
_atom_site_refinement_flags
_atom_site_occupancy
_atom_site_type_symbol
C1 0.6045(4) 0.5670(6) 0.4852(6) 0.0891(15) Uani d . 1 C
H1A 0.5831 0.6425 0.5370 0.134 Uiso calc R 1 H
H1B 0.6266 0.4879 0.5445 0.134 Uiso calc R 1 H
H1C 0.5499 0.5379 0.4137 0.134 Uiso calc R 1 H
C2 0.8242(5) 1.0225(7) 0.0604(8) 0.107(2) Uani d . 1 C
H2A 0.7639 1.0064 -0.0065 0.161 Uiso calc R 1 H
H2B 0.8803 1.0136 0.0179 0.161 Uiso calc R 1 H
H2C 0.8230 1.1163 0.0978 0.161 Uiso calc R 1 H
C3 0.6677(3) 0.7268(4) 0.3394(4) 0.0567(9) Uani d . 1 C
C4 0.7519(3) 0.7675(4) 0.2909(4) 0.0563(9) Uani d . 1 C
C5 0.7455(3) 0.8834(4) 0.2053(4) 0.0575(9) Uani d . 1 C
C6 0.6549(3) 0.9541(5) 0.1646(4) 0.0615(10) Uani d . 1 C
H6 0.6511 1.0320 0.1064 0.074 Uiso calc R 1 H
C7 0.5725(3) 0.9122(5) 0.2075(4) 0.0604(10) Uani d . 1 C
C8 0.5778(3) 0.7984(5) 0.2970(4) 0.0618(10) Uani d . 1 C
H8 0.5217 0.7701 0.3284 0.074 Uiso calc R 1 H
C9 0.4728(3) 0.9858(6) 0.1579(4) 0.0741(12) Uani d . 1 C
H9A 0.4778 1.0476 0.0820 0.089 Uiso calc R 1 H
H9B 0.4229 0.9142 0.1236 0.089 Uiso calc R 1 H
C10 0.4377(3) 1.0722(5) 0.2650(4) 0.0640(10) Uani d . 1 C
H10 0.4291 1.0092 0.3397 0.077 Uiso calc R 1 H
C11 0.5079(4) 1.1886(5) 0.3224(6) 0.0885(14) Uani d . 1 C
H11A 0.5254 1.2417 0.2489 0.133 Uiso calc R 1 H
H11B 0.5669 1.1485 0.3783 0.133 Uiso calc R 1 H
H11C 0.4766 1.2507 0.3769 0.133 Uiso calc R 1 H
C12 0.2791(4) 1.1581(10) 0.2848(6) 0.106(2) Uani d . 1 C
H12A 0.2581 1.0713 0.3206 0.159 Uiso calc R 1 H
H12B 0.2220 1.2083 0.2350 0.159 Uiso calc R 1 H
H12C 0.3133 1.2163 0.3589 0.159 Uiso calc R 1 H
C13 0.0655(4) 0.1060(8) 0.9756(8) 0.1043(19) Uani d . 1 C
H13A 0.0276 0.1819 1.0037 0.156 Uiso calc R 1 H
H13B 0.0755 0.0324 1.0437 0.156 Uiso calc R 1 H
H13C 0.0300 0.0679 0.8900 0.156 Uiso calc R 1 H
C14 0.3877(4) 0.4636(7) 0.6184(6) 0.0979(18) Uani d . 1 C
H14A 0.3470 0.4237 0.5371 0.147 Uiso calc R 1 H
H14B 0.4567 0.4514 0.6159 0.147 Uiso calc R 1 H
H14C 0.3733 0.5631 0.6231 0.147 Uiso calc R 1 H
C15 0.1611(3) 0.2431(5) 0.8537(4) 0.0631(10) Uani d . 1 C
C16 0.2586(3) 0.2793(4) 0.8426(4) 0.0550(9) Uani d . 1 C
C17 0.2706(3) 0.3661(5) 0.7367(4) 0.0635(10) Uani d . 1 C
C18 0.1891(4) 0.4235(5) 0.6469(5) 0.0837(14) Uani d . 1 C
H18 0.1995 0.4826 0.5766 0.100 Uiso calc R 1 H
C19 0.0936(3) 0.3948(5) 0.6597(5) 0.0730(12) Uani d . 1 C
C20 0.0797(3) 0.3014(6) 0.7632(5) 0.0798(13) Uani d . 1 C
H20 0.0155 0.2780 0.7717 0.096 Uiso calc R 1 H
C21 0.0041(4) 0.4538(5) 0.5613(6) 0.0873(15) Uani d . 1 C
H21A -0.0415 0.4939 0.6132 0.105 Uiso calc R 1 H
H21B 0.0255 0.5300 0.5090 0.105 Uiso calc R 1 H
C22 -0.0501(4) 0.3442(6) 0.4642(6) 0.0849(14) Uani d . 1 C
H22 -0.0698 0.2654 0.5170 0.102 Uiso calc R 1 H
C23 0.0156(6) 0.2853(9) 0.3679(7) 0.125(3) Uani d . 1 C
H23A -0.0244 0.2278 0.2979 0.188 Uiso calc R 1 H
H23B 0.0684 0.2286 0.4199 0.188 Uiso calc R 1 H
H23C 0.0434 0.3631 0.3263 0.188 Uiso calc R 1 H
C24 -0.2195(6) 0.3201(9) 0.3515(14) 0.177(5) Uani d . 1 C
H24A -0.1962 0.2309 0.3235 0.266 Uiso calc R 1 H
H24B -0.2668 0.3606 0.2768 0.266 Uiso calc R 1 H
H24C -0.2506 0.3049 0.4277 0.266 Uiso calc R 1 H
O1 0.6832(2) 0.6152(4) 0.4274(4) 0.0855(10) Uani d . 1 O
O2 0.8411(2) 0.7024(4) 0.3321(4) 0.0844(10) Uani d . 1 O
H2 0.8335 0.6277 0.3709 0.127 Uiso calc R 1 H
O3 0.8320(2) 0.9199(4) 0.1675(4) 0.0853(10) Uani d . 1 O
O4 0.3421(2) 1.1273(4) 0.1988(3) 0.0772(9) Uani d . 1 O
O5 0.1574(2) 0.1577(4) 0.9601(3) 0.0859(10) Uani d . 1 O
O6 0.33905(18) 0.2330(3) 0.9336(3) 0.0658(8) Uani d . 1 O
H6A 0.3219 0.2050 1.0028 0.099 Uiso calc R 1 H
O7 0.3678(2) 0.3950(4) 0.7325(4) 0.0867(11) Uani d . 1 O
O8 -0.1376(3) 0.4144(4) 0.3907(4) 0.1023(13) Uani d . 1 O

loop_
_atom_site_aniso_label
_atom_site_aniso_U_11
_atom_site_aniso_U_22
_atom_site_aniso_U_33
_atom_site_aniso_U_12
_atom_site_aniso_U_13
_atom_site_aniso_U_23
C1 0.079(3) 0.099(4) 0.095(3) -0.013(3) 0.031(3) 0.027(3)
C2 0.095(4) 0.101(4) 0.142(5) -0.001(3) 0.061(4) 0.038(4)
C3 0.045(2) 0.063(2) 0.064(2) -0.0011(16) 0.0157(17) 0.0040(18)
C4 0.0382(17) 0.065(2) 0.067(2) 0.0041(16) 0.0143(16) 0.0064(18)
C5 0.0433(19) 0.068(2) 0.063(2) 0.0015(16) 0.0162(16) 0.0095(18)
C6 0.058(2) 0.076(3) 0.0512(18) 0.0062(18) 0.0112(16) 0.0091(18)
C7 0.050(2) 0.080(3) 0.0487(18) 0.0056(18) 0.0041(16) 0.0006(17)
C8 0.0345(17) 0.087(3) 0.064(2) -0.0018(17) 0.0118(15) -0.003(2)
C9 0.054(2) 0.111(3) 0.053(2) 0.016(2) -0.0009(17) 0.003(2)
C10 0.053(2) 0.089(3) 0.0681(18) 0.0149(19) 0.0061(16) 0.0190(19)
C11 0.076(3) 0.080(3) 0.103(4) 0.010(3) 0.006(3) -0.001(3)
C12 0.070(3) 0.169(6) 0.085(3) 0.035(3) 0.033(3) 0.013(4)
C13 0.070(3) 0.126(5) 0.119(4) -0.018(3) 0.027(3) 0.030(4)
C14 0.071(3) 0.120(4) 0.109(4) -0.014(3) 0.031(3) 0.034(4)
C15 0.040(2) 0.089(3) 0.059(2) -0.0056(18) 0.0080(16) 0.009(2)
C16 0.0348(16) 0.065(2) 0.063(2) 0.0051(15) 0.0053(15) 0.0031(17)
C17 0.0408(19) 0.077(2) 0.073(2) -0.0029(17) 0.0144(17) 0.011(2)
C18 0.062(3) 0.087(3) 0.087(3) -0.006(2) 0.003(2) 0.033(3)
C19 0.057(2) 0.073(3) 0.084(3) 0.0101(19) 0.003(2) 0.005(2)
C20 0.036(2) 0.119(4) 0.083(3) 0.000(2) 0.0102(19) 0.012(3)
C21 0.069(3) 0.078(3) 0.109(4) 0.019(2) 0.004(3) 0.003(3)
C22 0.071(3) 0.080(3) 0.094(3) 0.000(2) -0.004(2) 0.021(3)
C23 0.141(6) 0.133(5) 0.098(4) 0.045(5) 0.015(4) -0.003(4)
C24 0.094(5) 0.112(5) 0.160(14) 0.000(4) -0.065(7) -0.026(7)
O1 0.063(2) 0.088(2) 0.113(3) 0.0060(16) 0.0361(19) 0.039(2)
O2 0.0434(15) 0.088(2) 0.125(3) 0.0143(14) 0.0259(16) 0.0372(19)
O3 0.0533(17) 0.098(2) 0.113(3) 0.0034(15) 0.0382(18) 0.0377(19)
O4 0.0528(16) 0.115(2) 0.0649(16) 0.0274(15) 0.0141(13) 0.0180(16)
O5 0.0478(16) 0.129(3) 0.0801(19) -0.0105(17) 0.0116(14) 0.035(2)
O6 0.0360(13) 0.0909(19) 0.0688(16) 0.0089(12) 0.0074(11) 0.0195(15)
O7 0.0435(16) 0.117(3) 0.100(2) -0.0062(15) 0.0182(15) 0.040(2)
O8 0.070(2) 0.093(2) 0.121(3) 0.0152(18) -0.031(2) 0.015(2)

loop_
_atom_type_symbol
_atom_type_description
_atom_type_scat_dispersion_real
_atom_type_scat_dispersion_imag
_atom_type_scat_source
c c 0.0033 0.0000 'International Tables Vol C Tables 4.2.6.8 and 6.1.1.4'
h h 0.0000 0.0000 'International Tables Vol C Tables 4.2.6.8 and 6.1.1.4'
o o 0.0106 0.0000 'International Tables Vol C Tables 4.2.6.8 and 6.1.1.4'

loop_
_geom_angle_atom_site_label_1
_geom_angle_atom_site_label_2
_geom_angle_atom_site_label_3
_geom_angle
_geom_angle_publ_flag
O1 C1 H1A 109.5 ?
O1 C1 H1B 109.5 ?
H1A C1 H1B 109.5 ?
O1 C1 H1C 109.5 ?
H1A C1 H1C 109.5 ?
H1B C1 H1C 109.5 ?
O3 C2 H2A 109.5 ?
O3 C2 H2B 109.5 ?
H2A C2 H2B 109.5 ?
O3 C2 H2C 109.5 ?
H2A C2 H2C 109.5 ?
H2B C2 H2C 109.5 ?
O1 C3 C8 125.4(3) ?
O1 C3 C4 114.1(3) ?
C8 C3 C4 120.5(3) ?
O2 C4 C5 118.7(3) ?
O2 C4 C3 122.2(3) ?
C5 C4 C3 118.9(3) ?
O3 C5 C4 115.3(3) ?
O3 C5 C6 125.1(3) ?
C4 C5 C6 119.6(3) ?
C7 C6 C5 121.7(4) ?
C7 C6 H6 119.2 ?
C5 C6 H6 119.2 ?
C6 C7 C8 119.7(4) ?
C6 C7 C9 121.4(4) ?
C8 C7 C9 118.9(4) ?
C7 C8 C3 119.5(3) ?
C7 C8 H8 120.2 ?
C3 C8 H8 120.2 ?
C10 C9 C7 114.6(3) ?
C10 C9 H9A 108.6 ?
C7 C9 H9A 108.6 ?
C10 C9 H9B 108.6 ?
C7 C9 H9B 108.6 ?
H9A C9 H9B 107.6 ?
O4 C10 C11 111.5(4) yes
O4 C10 C9 105.4(3) yes
C11 C10 C9 113.1(4) yes
O4 C10 H10 108.9 ?
C11 C10 H10 108.9 ?
C9 C10 H10 108.9 ?
C10 C11 H11A 109.5 ?
C10 C11 H11B 109.5 ?
H11A C11 H11B 109.5 ?
C10 C11 H11C 109.5 ?
H11A C11 H11C 109.5 ?
H11B C11 H11C 109.5 ?
O4 C12 H12A 109.5 ?
O4 C12 H12B 109.5 ?
H12A C12 H12B 109.5 ?
O4 C12 H12C 109.5 ?
H12A C12 H12C 109.5 ?
H12B C12 H12C 109.5 ?
O5 C13 H13A 109.5 ?
O5 C13 H13B 109.5 ?
H13A C13 H13B 109.5 ?
O5 C13 H13C 109.5 ?
H13A C13 H13C 109.5 ?
H13B C13 H13C 109.5 ?
O7 C14 H14A 109.5 ?
O7 C14 H14B 109.5 ?
H14A C14 H14B 109.5 ?
O7 C14 H14C 109.5 ?
H14A C14 H14C 109.5 ?
H14B C14 H14C 109.5 ?
O5 C15 C20 126.1(3) ?
O5 C15 C16 113.8(3) ?
C20 C15 C16 120.0(4) ?
O6 C16 C17 119.9(3) ?
O6 C16 C15 121.8(3) ?
C17 C16 C15 118.4(3) ?
O7 C17 C16 114.6(3) ?
O7 C17 C18 124.0(4) ?
C16 C17 C18 121.2(4) ?
C19 C18 C17 121.3(4) ?
C19 C18 H18 119.4 ?
C17 C18 H18 119.4 ?
C18 C19 C20 118.4(4) ?
C18 C19 C21 122.1(5) ?
C20 C19 C21 119.5(5) ?
C15 C20 C19 120.6(4) ?
C15 C20 H20 119.7 ?
C19 C20 H20 119.7 ?
C22 C21 C19 113.2(4) ?
C22 C21 H21A 108.9 ?
C19 C21 H21A 108.9 ?
C22 C21 H21B 108.9 ?
C19 C21 H21B 108.9 ?
H21A C21 H21B 107.8 ?
O8 C22 C21 105.3(4) yes
O8 C22 C23 112.4(5) yes
C21 C22 C23 111.8(5) yes
O8 C22 H22 109.1 ?
C21 C22 H22 109.1 ?
C23 C22 H22 109.1 ?
C22 C23 H23A 109.5 ?
C22 C23 H23B 109.5 ?
H23A C23 H23B 109.5 ?
C22 C23 H23C 109.5 ?
H23A C23 H23C 109.5 ?
H23B C23 H23C 109.5 ?
O8 C24 H24A 109.5 ?
O8 C24 H24B 109.5 ?
H24A C24 H24B 109.5 ?
O8 C24 H24C 109.5 ?
H24A C24 H24C 109.5 ?
H24B C24 H24C 109.5 ?
C3 O1 C1 119.1(4) ?
C4 O2 H2 109.5 ?
C5 O3 C2 116.5(4) ?
C12 O4 C10 115.0(4) ?
C15 O5 C13 119.0(4) ?
C16 O6 H6A 109.5 ?
C17 O7 C14 118.7(4) ?
C24 O8 C22 112.6(4) ?

loop_
_geom_bond_atom_site_label_1
_geom_bond_atom_site_label_2
_geom_bond_distance
_geom_bond_publ_flag
C1 O1 1.405(6) ?
C1 H1A 0.9600 ?
C1 H1B 0.9600 ?
C1 H1C 0.9600 ?
C2 O3 1.428(7) ?
C2 H2A 0.9600 ?
C2 H2B 0.9600 ?
C2 H2C 0.9600 ?
C3 O1 1.357(5) ?
C3 C8 1.392(5) ?
C3 C4 1.399(5) ?
C4 O2 1.355(5) ?
C4 C5 1.377(5) ?
C5 O3 1.364(5) ?
C5 C6 1.394(6) ?
C6 C7 1.352(6) ?
C6 H6 0.9300 ?
C7 C8 1.387(6) ?
C7 C9 1.521(6) ?
C8 H8 0.9300 ?
C9 C10 1.502(6) yes
C9 H9A 0.9700 ?
C9 H9B 0.9700 ?
C10 O4 1.437(5) yes
C10 C11 1.491(7) yes
C10 H10 0.9800 ?
C11 H11A 0.9600 ?
C11 H11B 0.9600 ?
C11 H11C 0.9600 ?
C12 O4 1.373(6) ?
C12 H12A 0.9600 ?
C12 H12B 0.9600 ?
C12 H12C 0.9600 ?
C13 O5 1.391(6) ?
C13 H13A 0.9600 ?
C13 H13B 0.9600 ?
C13 H13C 0.9600 ?
C14 O7 1.388(6) ?
C14 H14A 0.9600 ?
C14 H14B 0.9600 ?
C14 H14C 0.9600 ?
C15 O5 1.343(5) ?
C15 C20 1.394(6) ?
C15 C16 1.408(5) ?
C16 O6 1.347(4) ?
C16 C17 1.374(6) ?
C17 O7 1.372(5) ?
C17 C18 1.388(6) ?
C18 C19 1.372(7) ?
C18 H18 0.9300 ?
C19 C20 1.402(7) ?
C19 C21 1.509(7) ?
C20 H20 0.9300 ?
C21 C22 1.501(8) yes
C21 H21A 0.9700 ?
C21 H21B 0.9700 ?
C22 O8 1.431(6) yes
C22 C23 1.555(10) yes
C22 H22 0.9800 ?
C23 H23A 0.9600 ?
C23 H23B 0.9600 ?
C23 H23C 0.9600 ?
C24 O8 1.421(8) ?
C24 H24A 0.9600 ?
C24 H24B 0.9600 ?
C24 H24C 0.9600 ?
O2 H2 0.8200 ?
O6 H6A 0.8200 ?

loop_
_geom_hbond_atom_site_label_D
_geom_hbond_atom_site_label_H
_geom_hbond_atom_site_label_A
_geom_hbond_site_symmetry_A
_geom_hbond_distance_DH
_geom_hbond_distance_HA
_geom_hbond_distance_DA
_geom_hbond_angle_DHA
_geom_hbond_publ_flag
O2 H2 O1 . 0.82 2.26 2.676(4) 112 yes
O2 H2 O8 1_655 0.82 2.05 2.774(5) 148 yes
O6 H6A O5 . 0.82 2.25 2.661(4) 111 yes
O6 H6A O4 1_546 0.82 2.05 2.823(4) 156 yes

loop_
_geom_torsion_atom_site_label_1
_geom_torsion_atom_site_label_2
_geom_torsion_atom_site_label_3
_geom_torsion_atom_site_label_4
_geom_torsion
O1 C3 C4 O2 -1.7(6)
C8 C3 C4 O2 178.5(4)
O1 C3 C4 C5 -177.4(4)
C8 C3 C4 C5 2.8(6)
O2 C4 C5 O3 1.3(6)
C3 C4 C5 O3 177.2(4)
O2 C4 C5 C6 -178.3(4)
C3 C4 C5 C6 -2.5(6)
O3 C5 C6 C7 -179.3(4)
C4 C5 C6 C7 0.3(6)
C5 C6 C7 C8 1.6(6)
C5 C6 C7 C9 -177.3(4)
C6 C7 C8 C3 -1.2(6)
C9 C7 C8 C3 177.7(4)
O1 C3 C8 C7 179.3(4)
C4 C3 C8 C7 -1.0(6)
C6 C7 C9 C10 -110.2(5)
C8 C7 C9 C10 70.9(6)
C7 C9 C10 O4 -178.0(4)
C7 C9 C10 C11 59.9(6)
O5 C15 C16 O6 -1.2(6)
C20 C15 C16 O6 175.4(4)
O5 C15 C16 C17 179.9(4)
C20 C15 C16 C17 -3.5(7)
O6 C16 C17 O7 1.6(6)
C15 C16 C17 O7 -179.4(4)
O6 C16 C17 C18 -175.5(4)
C15 C16 C17 C18 3.5(7)
O7 C17 C18 C19 -177.4(5)
C16 C17 C18 C19 -0.5(8)
C17 C18 C19 C20 -2.3(8)
C17 C18 C19 C21 -178.7(5)
O5 C15 C20 C19 176.9(5)
C16 C15 C20 C19 0.8(8)
C18 C19 C20 C15 2.1(8)
C21 C19 C20 C15 178.7(5)
C18 C19 C21 C22 106.4(6)
C20 C19 C21 C22 -70.1(7)
C19 C21 C22 O8 173.7(5)
C19 C21 C22 C23 -64.0(6)
C8 C3 O1 C1 -1.7(7)
C4 C3 O1 C1 178.5(4)
C4 C5 O3 C2 169.2(5)
C6 C5 O3 C2 -11.2(7)
C11 C10 O4 C12 -82.5(6)
C9 C10 O4 C12 154.3(6)
C20 C15 O5 C13 8.5(8)
C16 C15 O5 C13 -175.2(5)
C16 C17 O7 C14 170.4(5)
C18 C17 O7 C14 -12.5(8)
C21 C22 O8 C24 -148.7(8)
C23 C22 O8 C24 89.3(8)
